data_7720430
loop_
_publ_author_name
'Rosner, Alexander'
'Geisler, Heiko'
'Hejl, Michaela'
'Gradl, Mathias'
'Legin, Anton A.'
'Prado-Roller, Alexander'
'Jakupec, Michael A.'
'Heffeter, Petra'
'Berger, Walter'
'Keppler, Bernhard K.'
'Kandioller, Wolfgang'

_publ_section_title
;
 Naphthoquinone-derived tridentate Ru(II) and Os(II) organometallics with
 exceptional cytotoxicity: synthesis, characterization, stability in
 aqueous solution and biological <i>in vitro</i> evaluation.
;
_journal_issue 5
_journal_name_full 'Dalton transactions (Cambridge, England : 2003)'
_journal_page_first 2254
_journal_page_last 2268
_journal_paper_doi 10.1039/d5dt01649e
_journal_volume 55
_journal_year 2026
_chemical_formula_moiety 'C26 H28 N2 O3 Ru'
_chemical_formula_sum 'C26 H28 N2 O3 Ru'
_chemical_formula_weight 517.57
_space_group_crystal_system triclinic
_space_group_IT_number 2
_space_group_name_Hall '-P 1'
_space_group_name_H-M_alt 'P -1'
_atom_sites_solution_hydrogens geom
_atom_sites_solution_primary direct
_audit_creation_date 2025-05-27
_audit_creation_method
;
Olex2 1.5-alpha
(compiled 2025.05.22 svn.r631f81ec for OlexSys, GUI svn.r7248)
;
_audit_update_record
;
2025-07-01 deposited with the CCDC.	2025-12-22 downloaded from the CCDC.
;
_cell_angle_alpha 102.837(2)
_cell_angle_beta 92.546(2)
_cell_angle_gamma 118.4480(10)
_cell_formula_units_Z 2
_cell_length_a 10.1522(3)
_cell_length_b 10.4123(4)
_cell_length_c 12.5901(4)
_cell_measurement_reflns_used 9707
_cell_measurement_temperature 100.0
_cell_measurement_theta_max 30.095
_cell_measurement_theta_min 3.002
_cell_volume 1123.26(7)
_computing_cell_refinement 'SAINT V8.38A (Bruker, 2018)'
_computing_data_reduction 'SAINT V8.38A (Bruker, 2018)'
_computing_molecular_graphics 'Olex2 1.5-alpha (Dolomanov et al., 2009)'
_computing_publication_material 'Olex2 1.5-alpha (Dolomanov et al., 2009)'
_computing_structure_refinement 'SHELXL 2018/3 (Sheldrick, 2015)'
_computing_structure_solution 'SHELXS  (Sheldrick, 2008)'
_diffrn_ambient_temperature 100.00
_diffrn_measured_fraction_theta_full 0.994
_diffrn_measured_fraction_theta_max 0.984
_diffrn_measurement_device_type 'Bruker D8 Venture'
_diffrn_measurement_method '\f and \w scans'
_diffrn_radiation_type MoK\a
_diffrn_radiation_wavelength 0.71073
_diffrn_reflns_av_R_equivalents 0.0298
_diffrn_reflns_av_unetI/netI 0.0195
_diffrn_reflns_Laue_measured_fraction_full 0.994
_diffrn_reflns_Laue_measured_fraction_max 0.984
_diffrn_reflns_limit_h_max 14
_diffrn_reflns_limit_h_min -14
_diffrn_reflns_limit_k_max 14
_diffrn_reflns_limit_k_min -14
_diffrn_reflns_limit_l_max 17
_diffrn_reflns_limit_l_min -17
_diffrn_reflns_number 36115
_diffrn_reflns_point_group_measured_fraction_full 0.994
_diffrn_reflns_point_group_measured_fraction_max 0.984
_diffrn_reflns_theta_full 25.242
_diffrn_reflns_theta_max 30.095
_diffrn_reflns_theta_min 2.315
_diffrn_source_current 1.0
_diffrn_source_power 0.05
_diffrn_source_voltage 50.0
_diffrn_standards_number 0
_exptl_absorpt_coefficient_mu 0.729
_exptl_absorpt_correction_T_max 0.7460
_exptl_absorpt_correction_T_min 0.6531
_exptl_absorpt_correction_type multi-scan
_exptl_absorpt_process_details
;
SADABS-2016/2 (Bruker,2016/2) was used for absorption correction.
wR2(int) was 0.1337 before and 0.0360 after correction.
The Ratio of minimum to maximum transmission is 0.8731.
The \l/2 correction factor is Not present.
;
_exptl_crystal_colour 'clear yellow'
_exptl_crystal_colour_lustre clear
_exptl_crystal_colour_primary yellow
_exptl_crystal_density_diffrn 1.530
_exptl_crystal_description block
_exptl_crystal_F_000 532
_exptl_crystal_size_max 0.15
_exptl_crystal_size_mid 0.12
_exptl_crystal_size_min 0.1
_refine_diff_density_max 0.627
_refine_diff_density_min -0.689
_refine_diff_density_rms 0.063
_refine_ls_extinction_method none
_refine_ls_goodness_of_fit_ref 1.036
_refine_ls_hydrogen_treatment constr
_refine_ls_matrix_type full
_refine_ls_number_parameters 293
_refine_ls_number_reflns 6499
_refine_ls_number_restraints 0
_refine_ls_restrained_S_all 1.036
_refine_ls_R_factor_all 0.0202
_refine_ls_R_factor_gt 0.0187
_refine_ls_shift/su_max 0.003
_refine_ls_shift/su_mean 0.000
_refine_ls_structure_factor_coef Fsqd
_refine_ls_weighting_details 'w=1/[\s^2^(Fo^2^)+(0.0206P)^2^+0.7061P] where P=(Fo^2^+2Fc^2^)/3'
_refine_ls_weighting_scheme calc
_refine_ls_wR_factor_gt 0.0473
_refine_ls_wR_factor_ref 0.0479
_reflns_Friedel_coverage 0.000
_reflns_number_gt 6177
_reflns_number_total 6499
_reflns_threshold_expression 'I > 2\s(I)'
_cod_data_source_file d5dt01649e2.cif
_cod_data_source_block 1a_alro125
_cod_database_code 7720430
_shelx_space_group_comment
;
The symmetry employed for this shelxl refinement is uniquely defined
by the following loop, which should always be used as a source of
symmetry information in preference to the above space-group names.
They are only intended as comments.
;
_shelx_estimated_absorpt_t_max 0.931
_shelx_estimated_absorpt_t_min 0.899

loop_
_space_group_symop_operation_xyz
'x, y, z'
'-x, -y, -z'

loop_
_atom_site_label
_atom_site_type_symbol
_atom_site_fract_x
_atom_site_fract_y
_atom_site_fract_z
_atom_site_U_iso_or_equiv
_atom_site_adp_type
_atom_site_occupancy
_atom_site_site_symmetry_order
_atom_site_calc_flag
_atom_site_refinement_flags_posn
_atom_site_refinement_flags_adp
_atom_site_refinement_flags_occupancy
_atom_site_disorder_assembly
_atom_site_disorder_group
Ru1 Ru 0.61930(2) 0.51740(2) 0.81852(2) 0.00915(3) Uani 1 1 d . . . . .
O1 O -0.03638(10) -0.08530(10) 0.65334(8) 0.01688(17) Uani 1 1 d . . . . .
O2 O 0.46974(9) 0.29003(9) 0.81365(7) 0.01236(15) Uani 1 1 d . . . . .
O3 O 0.40933(9) 0.49776(9) 0.78551(7) 0.01091(15) Uani 1 1 d . . . . .
N1 N 0.40551(11) 0.35720(11) 0.61424(8) 0.01023(17) Uani 1 1 d . . . . .
N2 N 0.55843(11) 0.42786(11) 0.64546(8) 0.01112(17) Uani 1 1 d . . . . .
C1 C 0.75927(13) 0.76405(13) 0.88039(10) 0.0128(2) Uani 1 1 d . . . . .
C2 C 0.69742(13) 0.70198(13) 0.96905(9) 0.0133(2) Uani 1 1 d . . . . .
H2 H 0.643432 0.740894 1.012413 0.016 Uiso 1 1 calc R U . . .
C3 C 0.71475(13) 0.58485(13) 0.99340(10) 0.0141(2) Uani 1 1 d . . . . .
H3 H 0.672891 0.546102 1.052842 0.017 Uiso 1 1 calc R U . . .
C4 C 0.79504(14) 0.52367(14) 0.92920(10) 0.0150(2) Uani 1 1 d . . . . .
C5 C 0.86114(13) 0.58743(14) 0.84405(10) 0.0149(2) Uani 1 1 d . . . . .
H5 H 0.919313 0.551838 0.803109 0.018 Uiso 1 1 calc R U . . .
C6 C 0.84120(13) 0.70491(13) 0.81904(10) 0.0140(2) Uani 1 1 d . . . . .
H6 H 0.883834 0.744188 0.759983 0.017 Uiso 1 1 calc R U . . .
C7 C 0.73885(15) 0.88757(13) 0.85089(11) 0.0170(2) Uani 1 1 d . . . . .
H7 H 0.738247 0.874032 0.769673 0.020 Uiso 1 1 calc R U . . .
C8 C 0.58999(17) 0.88116(16) 0.87473(13) 0.0248(3) Uani 1 1 d . . . . .
H8A H 0.504871 0.778014 0.841189 0.037 Uiso 1 1 calc R U . . .
H8B H 0.576043 0.952902 0.843393 0.037 Uiso 1 1 calc R U . . .
H8C H 0.593526 0.908460 0.954893 0.037 Uiso 1 1 calc R U . . .
C9 C 0.87649(17) 1.04345(15) 0.91191(12) 0.0237(3) Uani 1 1 d . . . . .
H9A H 0.878908 1.060555 0.991893 0.036 Uiso 1 1 calc R U . . .
H9B H 0.867884 1.123395 0.888758 0.036 Uiso 1 1 calc R U . . .
H9C H 0.970370 1.045683 0.893935 0.036 Uiso 1 1 calc R U . . .
C10 C 0.79581(17) 0.38575(16) 0.94690(13) 0.0251(3) Uani 1 1 d . . . . .
H10A H 0.691652 0.307481 0.946754 0.038 Uiso 1 1 calc R U . . .
H10B H 0.859457 0.413800 1.018174 0.038 Uiso 1 1 calc R U . . .
H10C H 0.836805 0.346139 0.887281 0.038 Uiso 1 1 calc R U . . .
C11 C 0.61420(13) 0.41096(13) 0.55225(10) 0.0129(2) Uani 1 1 d . . . . .
H11 H 0.719164 0.450616 0.548424 0.015 Uiso 1 1 calc R U . . .
C12 C 0.49554(14) 0.32644(13) 0.46127(10) 0.0139(2) Uani 1 1 d . . . . .
H12 H 0.503935 0.298049 0.385861 0.017 Uiso 1 1 calc R U . . .
C13 C 0.36286(13) 0.29272(13) 0.50431(9) 0.0122(2) Uani 1 1 d . . . . .
H13 H 0.261774 0.235356 0.464012 0.015 Uiso 1 1 calc R U . . .
C14 C 0.33516(13) 0.23836(12) 0.75900(9) 0.01084(19) Uani 1 1 d . . . . .
C15 C 0.32344(12) 0.35673(12) 0.71176(9) 0.01026(19) Uani 1 1 d . . . . .
C16 C 0.16373(13) 0.31796(13) 0.67294(9) 0.0113(2) Uani 1 1 d . . . . .
C17 C 0.13641(14) 0.43038(13) 0.65281(10) 0.0142(2) Uani 1 1 d . . . . .
H17 H 0.219047 0.529585 0.660589 0.017 Uiso 1 1 calc R U . . .
C18 C -0.01197(14) 0.39702(15) 0.62134(11) 0.0168(2) Uani 1 1 d . . . . .
H18 H -0.030742 0.473247 0.607120 0.020 Uiso 1 1 calc R U . . .
C19 C -0.13340(14) 0.25134(15) 0.61066(11) 0.0184(2) Uani 1 1 d . . . . .
H19 H -0.234969 0.229259 0.591278 0.022 Uiso 1 1 calc R U . . .
C20 C -0.10549(14) 0.13871(14) 0.62840(10) 0.0162(2) Uani 1 1 d . . . . .
H20 H -0.188180 0.039160 0.619454 0.019 Uiso 1 1 calc R U . . .
C21 C 0.04337(13) 0.17083(13) 0.65933(10) 0.0125(2) Uani 1 1 d . . . . .
C22 C 0.07086(13) 0.04852(13) 0.68140(9) 0.0123(2) Uani 1 1 d . . . . .
C23 C 0.21726(13) 0.09148(13) 0.73913(9) 0.0119(2) Uani 1 1 d . . . . .
C24 C 0.24371(14) -0.02534(13) 0.77363(10) 0.0145(2) Uani 1 1 d . . . . .
H24A H 0.150979 -0.095961 0.797418 0.017 Uiso 1 1 calc R U . . .
H24B H 0.327833 0.026726 0.837867 0.017 Uiso 1 1 calc R U . . .
C25 C 0.28319(16) -0.11729(14) 0.68048(11) 0.0198(2) Uani 1 1 d . . . . .
H25A H 0.301086 -0.190288 0.708499 0.024 Uiso 1 1 calc R U . . .
H25B H 0.195294 -0.176521 0.618857 0.024 Uiso 1 1 calc R U . . .
C26 C 0.42377(17) -0.01752(16) 0.63638(12) 0.0240(3) Uani 1 1 d . . . . .
H26A H 0.448056 -0.082203 0.581353 0.036 Uiso 1 1 calc R U . . .
H26B H 0.510099 0.045361 0.697631 0.036 Uiso 1 1 calc R U . . .
H26C H 0.403240 0.048219 0.601897 0.036 Uiso 1 1 calc R U . . .

loop_
_atom_site_aniso_label
_atom_site_aniso_U_11
_atom_site_aniso_U_22
_atom_site_aniso_U_33
_atom_site_aniso_U_23
_atom_site_aniso_U_13
_atom_site_aniso_U_12
Ru1 0.00776(5) 0.00852(4) 0.00846(5) 0.00230(3) 0.00027(3) 0.00209(3)
O1 0.0125(4) 0.0128(4) 0.0181(4) 0.0056(3) -0.0006(3) 0.0005(3)
O2 0.0100(4) 0.0104(3) 0.0133(4) 0.0042(3) -0.0008(3) 0.0023(3)
O3 0.0087(4) 0.0094(3) 0.0108(4) 0.0005(3) 0.0000(3) 0.0028(3)
N1 0.0079(4) 0.0105(4) 0.0099(4) 0.0027(3) 0.0005(3) 0.0029(3)
N2 0.0087(4) 0.0117(4) 0.0109(4) 0.0029(3) 0.0008(3) 0.0037(4)
C1 0.0111(5) 0.0094(5) 0.0115(5) 0.0012(4) -0.0021(4) 0.0012(4)
C2 0.0121(5) 0.0117(5) 0.0097(5) -0.0002(4) -0.0014(4) 0.0026(4)
C3 0.0115(5) 0.0141(5) 0.0103(5) 0.0036(4) -0.0018(4) 0.0019(4)
C4 0.0110(5) 0.0146(5) 0.0162(5) 0.0040(4) -0.0032(4) 0.0044(4)
C5 0.0088(5) 0.0156(5) 0.0164(5) 0.0026(4) 0.0003(4) 0.0039(4)
C6 0.0092(5) 0.0129(5) 0.0126(5) 0.0026(4) -0.0004(4) 0.0004(4)
C7 0.0201(6) 0.0118(5) 0.0161(5) 0.0034(4) -0.0016(5) 0.0062(5)
C8 0.0238(7) 0.0220(6) 0.0293(7) 0.0050(5) -0.0027(6) 0.0135(6)
C9 0.0257(7) 0.0125(5) 0.0258(7) 0.0035(5) -0.0019(6) 0.0053(5)
C10 0.0239(7) 0.0212(6) 0.0330(8) 0.0116(6) -0.0006(6) 0.0122(6)
C11 0.0126(5) 0.0148(5) 0.0127(5) 0.0043(4) 0.0032(4) 0.0076(4)
C12 0.0162(5) 0.0144(5) 0.0109(5) 0.0024(4) 0.0025(4) 0.0079(4)
C13 0.0133(5) 0.0110(5) 0.0103(5) 0.0016(4) -0.0006(4) 0.0052(4)
C14 0.0113(5) 0.0111(5) 0.0091(5) 0.0033(4) 0.0016(4) 0.0047(4)
C15 0.0090(5) 0.0100(4) 0.0095(5) 0.0024(4) 0.0012(4) 0.0031(4)
C16 0.0100(5) 0.0128(5) 0.0095(5) 0.0023(4) 0.0014(4) 0.0049(4)
C17 0.0136(5) 0.0139(5) 0.0149(5) 0.0041(4) 0.0025(4) 0.0067(4)
C18 0.0165(6) 0.0195(6) 0.0172(6) 0.0052(5) 0.0025(5) 0.0112(5)
C19 0.0121(5) 0.0230(6) 0.0200(6) 0.0055(5) 0.0013(5) 0.0090(5)
C20 0.0102(5) 0.0169(5) 0.0174(6) 0.0043(4) 0.0003(4) 0.0038(4)
C21 0.0108(5) 0.0132(5) 0.0112(5) 0.0031(4) 0.0009(4) 0.0044(4)
C22 0.0111(5) 0.0128(5) 0.0102(5) 0.0039(4) 0.0019(4) 0.0034(4)
C23 0.0112(5) 0.0112(5) 0.0111(5) 0.0036(4) 0.0009(4) 0.0038(4)
C24 0.0140(5) 0.0117(5) 0.0152(5) 0.0057(4) -0.0003(4) 0.0038(4)
C25 0.0242(6) 0.0132(5) 0.0205(6) 0.0028(5) 0.0002(5) 0.0093(5)
C26 0.0290(7) 0.0236(6) 0.0259(7) 0.0075(5) 0.0091(6) 0.0174(6)

loop_
_atom_type_symbol
_atom_type_description
_atom_type_scat_dispersion_real
_atom_type_scat_dispersion_imag
_atom_type_scat_source
C C 0.0033 0.0016 'International Tables Vol C Tables 4.2.6.8 and 6.1.1.4'
H H 0.0000 0.0000 'International Tables Vol C Tables 4.2.6.8 and 6.1.1.4'
N N 0.0061 0.0033 'International Tables Vol C Tables 4.2.6.8 and 6.1.1.4'
O O 0.0106 0.0060 'International Tables Vol C Tables 4.2.6.8 and 6.1.1.4'
Ru Ru -1.2594 0.8363 'International Tables Vol C Tables 4.2.6.8 and 6.1.1.4'

loop_
_geom_angle_atom_site_label_1
_geom_angle_atom_site_label_2
_geom_angle_atom_site_label_3
_geom_angle
_geom_angle_site_symmetry_1
_geom_angle_site_symmetry_3
_geom_angle_publ_flag
O2 Ru1 N2 82.19(4) . . ?
O2 Ru1 C1 160.63(4) . . ?
O2 Ru1 C2 122.24(4) . . ?
O2 Ru1 C3 94.37(4) . . ?
O2 Ru1 C4 90.71(4) . . ?
O2 Ru1 C5 115.39(4) . . ?
O2 Ru1 C6 152.97(4) . . ?
O3 Ru1 O2 77.45(3) . . ?
O3 Ru1 N2 76.58(3) . . ?
O3 Ru1 C1 99.74(4) . . ?
O3 Ru1 C2 94.95(4) . . ?
O3 Ru1 C3 115.44(4) . . ?
O3 Ru1 C4 150.99(4) . . ?
O3 Ru1 C5 166.88(4) . . ?
O3 Ru1 C6 128.62(4) . . ?
N2 Ru1 C1 116.10(4) . . ?
N2 Ru1 C2 152.25(4) . . ?
N2 Ru1 C3 166.61(4) . . ?
N2 Ru1 C4 128.50(4) . . ?
N2 Ru1 C5 101.61(4) . . ?
N2 Ru1 C6 96.13(4) . . ?
C1 Ru1 C5 69.13(4) . . ?
C2 Ru1 C1 38.46(4) . . ?
C2 Ru1 C3 37.72(4) . . ?
C2 Ru1 C4 68.93(5) . . ?
C2 Ru1 C5 80.64(5) . . ?
C3 Ru1 C1 69.26(4) . . ?
C3 Ru1 C4 38.31(5) . . ?
C3 Ru1 C5 68.08(5) . . ?
C4 Ru1 C1 82.69(4) . . ?
C4 Ru1 C5 37.74(5) . . ?
C6 Ru1 C1 37.99(4) . . ?
C6 Ru1 C2 68.32(4) . . ?
C6 Ru1 C3 81.02(4) . . ?
C6 Ru1 C4 69.14(5) . . ?
C6 Ru1 C5 38.29(4) . . ?
C14 O2 Ru1 112.46(7) . . ?
C15 O3 Ru1 104.10(6) . . ?
N2 N1 C15 112.64(9) . . ?
C13 N1 N2 111.70(9) . . ?
C13 N1 C15 135.33(10) . . ?
N1 N2 Ru1 110.48(7) . . ?
C11 N2 Ru1 143.55(8) . . ?
C11 N2 N1 105.95(9) . . ?
C2 C1 Ru1 70.36(6) . . ?
C2 C1 C7 122.52(11) . . ?
C6 C1 Ru1 70.41(6) . . ?
C6 C1 C2 117.47(10) . . ?
C6 C1 C7 120.00(11) . . ?
C7 C1 Ru1 129.97(8) . . ?
Ru1 C2 H2 130.9 . . ?
C1 C2 Ru1 71.18(6) . . ?
C1 C2 H2 119.2 . . ?
C3 C2 Ru1 71.53(7) . . ?
C3 C2 C1 121.58(11) . . ?
C3 C2 H2 119.2 . . ?
Ru1 C3 H3 131.4 . . ?
C2 C3 Ru1 70.75(7) . . ?
C2 C3 H3 119.8 . . ?
C2 C3 C4 120.42(11) . . ?
C4 C3 Ru1 70.86(7) . . ?
C4 C3 H3 119.8 . . ?
C3 C4 Ru1 70.83(7) . . ?
C3 C4 C10 119.70(11) . . ?
C5 C4 Ru1 71.36(7) . . ?
C5 C4 C3 118.57(11) . . ?
C5 C4 C10 121.52(12) . . ?
C10 C4 Ru1 124.82(9) . . ?
Ru1 C5 H5 132.4 . . ?
C4 C5 Ru1 70.90(7) . . ?
C4 C5 H5 119.7 . . ?
C4 C5 C6 120.52(11) . . ?
C6 C5 Ru1 70.04(7) . . ?
C6 C5 H5 119.7 . . ?
Ru1 C6 H6 130.0 . . ?
C1 C6 Ru1 71.61(7) . . ?
C1 C6 C5 121.36(11) . . ?
C1 C6 H6 119.3 . . ?
C5 C6 Ru1 71.67(7) . . ?
C5 C6 H6 119.3 . . ?
C1 C7 H7 107.7 . . ?
C1 C7 C8 113.49(11) . . ?
C1 C7 C9 109.06(11) . . ?
C8 C7 H7 107.7 . . ?
C8 C7 C9 110.97(11) . . ?
C9 C7 H7 107.7 . . ?
C7 C8 H8A 109.5 . . ?
C7 C8 H8B 109.5 . . ?
C7 C8 H8C 109.5 . . ?
H8A C8 H8B 109.5 . . ?
H8A C8 H8C 109.5 . . ?
H8B C8 H8C 109.5 . . ?
C7 C9 H9A 109.5 . . ?
C7 C9 H9B 109.5 . . ?
C7 C9 H9C 109.5 . . ?
H9A C9 H9B 109.5 . . ?
H9A C9 H9C 109.5 . . ?
H9B C9 H9C 109.5 . . ?
C4 C10 H10A 109.5 . . ?
C4 C10 H10B 109.5 . . ?
C4 C10 H10C 109.5 . . ?
H10A C10 H10B 109.5 . . ?
H10A C10 H10C 109.5 . . ?
H10B C10 H10C 109.5 . . ?
N2 C11 H11 124.9 . . ?
N2 C11 C12 110.16(10) . . ?
C12 C11 H11 124.9 . . ?
C11 C12 H12 127.2 . . ?
C13 C12 C11 105.57(10) . . ?
C13 C12 H12 127.2 . . ?
N1 C13 C12 106.59(10) . . ?
N1 C13 H13 126.7 . . ?
C12 C13 H13 126.7 . . ?
O2 C14 C15 112.43(9) . . ?
O2 C14 C23 124.58(10) . . ?
C23 C14 C15 122.88(10) . . ?
O3 C15 N1 106.18(8) . . ?
O3 C15 C14 109.26(9) . . ?
O3 C15 C16 113.80(9) . . ?
N1 C15 C14 102.46(8) . . ?
C16 C15 N1 109.80(9) . . ?
C16 C15 C14 114.43(9) . . ?
C17 C16 C15 119.55(10) . . ?
C17 C16 C21 120.52(11) . . ?
C21 C16 C15 119.92(10) . . ?
C16 C17 H17 120.0 . . ?
C18 C17 C16 119.90(11) . . ?
C18 C17 H17 120.0 . . ?
C17 C18 H18 120.0 . . ?
C17 C18 C19 119.96(11) . . ?
C19 C18 H18 120.0 . . ?
C18 C19 H19 120.0 . . ?
C20 C19 C18 119.95(11) . . ?
C20 C19 H19 120.0 . . ?
C19 C20 H20 119.7 . . ?
C19 C20 C21 120.51(11) . . ?
C21 C20 H20 119.7 . . ?
C16 C21 C20 119.11(11) . . ?
C16 C21 C22 121.16(10) . . ?
C20 C21 C22 119.68(10) . . ?
O1 C22 C21 118.71(11) . . ?
O1 C22 C23 122.46(11) . . ?
C23 C22 C21 118.75(10) . . ?
C14 C23 C22 119.72(10) . . ?
C14 C23 C24 120.01(10) . . ?
C22 C23 C24 120.22(10) . . ?
C23 C24 H24A 109.0 . . ?
C23 C24 H24B 109.0 . . ?
C23 C24 C25 112.82(10) . . ?
H24A C24 H24B 107.8 . . ?
C25 C24 H24A 109.0 . . ?
C25 C24 H24B 109.0 . . ?
C24 C25 H25A 109.0 . . ?
C24 C25 H25B 109.0 . . ?
H25A C25 H25B 107.8 . . ?
C26 C25 C24 112.99(10) . . ?
C26 C25 H25A 109.0 . . ?
C26 C25 H25B 109.0 . . ?
C25 C26 H26A 109.5 . . ?
C25 C26 H26B 109.5 . . ?
C25 C26 H26C 109.5 . . ?
H26A C26 H26B 109.5 . . ?
H26A C26 H26C 109.5 . . ?
H26B C26 H26C 109.5 . . ?

loop_
_geom_bond_atom_site_label_1
_geom_bond_atom_site_label_2
_geom_bond_distance
_geom_bond_site_symmetry_2
_geom_bond_publ_flag
Ru1 O2 2.1015(8) . ?
Ru1 O3 2.0560(8) . ?
Ru1 N2 2.1041(10) . ?
Ru1 C1 2.1812(11) . ?
Ru1 C2 2.1703(11) . ?
Ru1 C3 2.1806(12) . ?
Ru1 C4 2.1810(12) . ?
Ru1 C5 2.1870(12) . ?
Ru1 C6 2.1655(12) . ?
O1 C22 1.2463(14) . ?
O2 C14 1.2966(14) . ?
O3 C15 1.3715(13) . ?
N1 N2 1.3546(13) . ?
N1 C13 1.3456(14) . ?
N1 C15 1.5137(14) . ?
N2 C11 1.3383(14) . ?
C1 C2 1.4333(16) . ?
C1 C6 1.4147(16) . ?
C1 C7 1.5147(16) . ?
C2 H2 0.9500 . ?
C2 C3 1.4065(16) . ?
C3 H3 0.9500 . ?
C3 C4 1.4311(17) . ?
C4 C5 1.4128(17) . ?
C4 C10 1.5049(17) . ?
C5 H5 0.9500 . ?
C5 C6 1.4275(17) . ?
C6 H6 0.9500 . ?
C7 H7 1.0000 . ?
C7 C8 1.5269(19) . ?
C7 C9 1.5385(18) . ?
C8 H8A 0.9800 . ?
C8 H8B 0.9800 . ?
C8 H8C 0.9800 . ?
C9 H9A 0.9800 . ?
C9 H9B 0.9800 . ?
C9 H9C 0.9800 . ?
C10 H10A 0.9800 . ?
C10 H10B 0.9800 . ?
C10 H10C 0.9800 . ?
C11 H11 0.9500 . ?
C11 C12 1.3990(17) . ?
C12 H12 0.9500 . ?
C12 C13 1.3893(16) . ?
C13 H13 0.9500 . ?
C14 C15 1.5318(15) . ?
C14 C23 1.3761(15) . ?
C15 C16 1.4997(16) . ?
C16 C17 1.3951(16) . ?
C16 C21 1.3966(16) . ?
C17 H17 0.9500 . ?
C17 C18 1.3907(17) . ?
C18 H18 0.9500 . ?
C18 C19 1.3971(18) . ?
C19 H19 0.9500 . ?
C19 C20 1.3903(17) . ?
C20 H20 0.9500 . ?
C20 C21 1.3984(16) . ?
C21 C22 1.5053(16) . ?
C22 C23 1.4365(16) . ?
C23 C24 1.5086(16) . ?
C24 H24A 0.9900 . ?
C24 H24B 0.9900 . ?
C24 C25 1.5366(18) . ?
C25 H25A 0.9900 . ?
C25 H25B 0.9900 . ?
C25 C26 1.529(2) . ?
C26 H26A 0.9800 . ?
C26 H26B 0.9800 . ?
C26 H26C 0.9800 . ?

loop_
_geom_torsion_atom_site_label_1
_geom_torsion_atom_site_label_2
_geom_torsion_atom_site_label_3
_geom_torsion_atom_site_label_4
_geom_torsion
_geom_torsion_site_symmetry_1
_geom_torsion_site_symmetry_2
_geom_torsion_site_symmetry_3
_geom_torsion_site_symmetry_4
_geom_torsion_publ_flag
Ru1 O2 C14 C15 0.86(11) . . . . ?
Ru1 O2 C14 C23 177.21(9) . . . . ?
Ru1 O3 C15 N1 -57.72(8) . . . . ?
Ru1 O3 C15 C14 52.12(9) . . . . ?
Ru1 O3 C15 C16 -178.61(7) . . . . ?
Ru1 N2 C11 C12 176.95(10) . . . . ?
Ru1 C1 C2 C3 52.96(10) . . . . ?
Ru1 C1 C6 C5 -53.79(10) . . . . ?
Ru1 C1 C7 C8 60.02(15) . . . . ?
Ru1 C1 C7 C9 -175.72(9) . . . . ?
Ru1 C2 C3 C4 52.57(10) . . . . ?
Ru1 C3 C4 C5 54.93(10) . . . . ?
Ru1 C3 C4 C10 -119.84(11) . . . . ?
Ru1 C4 C5 C6 51.43(10) . . . . ?
Ru1 C5 C6 C1 53.76(10) . . . . ?
O1 C22 C23 C14 174.11(11) . . . . ?
O1 C22 C23 C24 -3.31(17) . . . . ?
O2 C14 C15 O3 -36.56(12) . . . . ?
O2 C14 C15 N1 75.74(11) . . . . ?
O2 C14 C15 C16 -165.48(9) . . . . ?
O2 C14 C23 C22 177.42(11) . . . . ?
O2 C14 C23 C24 -5.16(17) . . . . ?
O3 C15 C16 C17 38.44(14) . . . . ?
O3 C15 C16 C21 -140.29(10) . . . . ?
N1 N2 C11 C12 -1.10(12) . . . . ?
N1 C15 C16 C17 -80.40(12) . . . . ?
N1 C15 C16 C21 100.87(11) . . . . ?
N2 N1 C13 C12 -1.51(13) . . . . ?
N2 N1 C15 O3 40.75(11) . . . . ?
N2 N1 C15 C14 -73.82(10) . . . . ?
N2 N1 C15 C16 164.19(9) . . . . ?
N2 C11 C12 C13 0.22(13) . . . . ?
C1 C2 C3 Ru1 -52.81(10) . . . . ?
C1 C2 C3 C4 -0.23(18) . . . . ?
C2 C1 C6 Ru1 54.04(9) . . . . ?
C2 C1 C6 C5 0.25(17) . . . . ?
C2 C1 C7 C8 -30.80(16) . . . . ?
C2 C1 C7 C9 93.46(14) . . . . ?
C2 C3 C4 Ru1 -52.52(10) . . . . ?
C2 C3 C4 C5 2.41(17) . . . . ?
C2 C3 C4 C10 -172.36(12) . . . . ?
C3 C4 C5 Ru1 -54.67(10) . . . . ?
C3 C4 C5 C6 -3.24(18) . . . . ?
C4 C5 C6 Ru1 -51.81(10) . . . . ?
C4 C5 C6 C1 1.95(18) . . . . ?
C6 C1 C2 Ru1 -54.06(9) . . . . ?
C6 C1 C2 C3 -1.10(17) . . . . ?
C6 C1 C7 C8 148.80(12) . . . . ?
C6 C1 C7 C9 -86.94(14) . . . . ?
C7 C1 C2 Ru1 125.54(11) . . . . ?
C7 C1 C2 C3 178.51(11) . . . . ?
C7 C1 C6 Ru1 -125.58(11) . . . . ?
C7 C1 C6 C5 -179.36(11) . . . . ?
C10 C4 C5 Ru1 120.00(12) . . . . ?
C10 C4 C5 C6 171.42(12) . . . . ?
C11 C12 C13 N1 0.76(13) . . . . ?
C13 N1 N2 Ru1 -177.12(7) . . . . ?
C13 N1 N2 C11 1.64(12) . . . . ?
C13 N1 C15 O3 -146.54(12) . . . . ?
C13 N1 C15 C14 98.89(14) . . . . ?
C13 N1 C15 C16 -23.10(16) . . . . ?
C14 C15 C16 C17 165.05(10) . . . . ?
C14 C15 C16 C21 -13.68(15) . . . . ?
C14 C23 C24 C25 -93.54(13) . . . . ?
C15 N1 N2 Ru1 -2.64(10) . . . . ?
C15 N1 N2 C11 176.13(9) . . . . ?
C15 N1 C13 C12 -174.27(11) . . . . ?
C15 C14 C23 C22 -6.60(17) . . . . ?
C15 C14 C23 C24 170.82(10) . . . . ?
C15 C16 C17 C18 -177.27(11) . . . . ?
C15 C16 C21 C20 176.84(11) . . . . ?
C15 C16 C21 C22 -0.89(16) . . . . ?
C16 C17 C18 C19 0.42(18) . . . . ?
C16 C21 C22 O1 -169.96(11) . . . . ?
C16 C21 C22 C23 13.25(16) . . . . ?
C17 C16 C21 C20 -1.88(17) . . . . ?
C17 C16 C21 C22 -179.61(11) . . . . ?
C17 C18 C19 C20 -1.84(19) . . . . ?
C18 C19 C20 C21 1.41(19) . . . . ?
C19 C20 C21 C16 0.45(18) . . . . ?
C19 C20 C21 C22 178.21(11) . . . . ?
C20 C21 C22 O1 12.32(17) . . . . ?
C20 C21 C22 C23 -164.47(11) . . . . ?
C21 C16 C17 C18 1.45(18) . . . . ?
C21 C22 C23 C14 -9.22(16) . . . . ?
C21 C22 C23 C24 173.35(10) . . . . ?
C22 C23 C24 C25 83.88(14) . . . . ?
C23 C14 C15 O3 147.02(11) . . . . ?
C23 C14 C15 N1 -100.68(12) . . . . ?
C23 C14 C15 C16 18.10(15) . . . . ?
C23 C24 C25 C26 57.62(15) . . . . ?
